data_2226971
loop_
_publ_author_name
'Wu, De-Hong'
'Wu, Qi-Qi'

_publ_section_title
;
 Ammonium hexafluoridophosphate--18-crown-6 (1/1)
;
_journal_coeditor_code JH2185
_journal_issue 8
_journal_name_full 'Acta Crystallographica Section E'
_journal_page_first o2132
_journal_paper_doi 10.1107/S160053681002920X
_journal_volume 66
_journal_year 2010
_chemical_formula_iupac 'N H4 + , P F6 - , C12 H24 O6'
_chemical_formula_moiety 'N H4 + , P F6 - , C12 H24 O6'
_chemical_formula_sum 'C12 H28 F6 N O6 P'
_chemical_formula_weight 427.32
_chemical_name_systematic
;
Ammonium hexafluoridophosphate--18-crown-6 (1/1)
;
_space_group_IT_number 14
_symmetry_cell_setting monoclinic
_symmetry_space_group_name_Hall '-P 2yn'
_symmetry_space_group_name_H-M 'P 1 21/n 1'
_atom_sites_solution_hydrogens geom
_atom_sites_solution_primary direct
_atom_sites_solution_secondary difmap
_audit_creation_method SHELXL-97
_cell_angle_alpha 90.00
_cell_angle_beta 94.097(10)
_cell_angle_gamma 90.00
_cell_formula_units_Z 4
_cell_length_a 12.559(3)
_cell_length_b 8.7352(17)
_cell_length_c 18.6511(17)
_cell_measurement_reflns_used 14970
_cell_measurement_temperature 298(2)
_cell_measurement_theta_max 27.78
_cell_measurement_theta_min 3.01
_cell_volume 2040.9(7)
_computing_cell_refinement 'CrystalClear (Rigaku, 2005)'
_computing_data_collection 'CrystalClear (Rigaku, 2005)'
_computing_data_reduction 'CrystalClear (Rigaku, 2005)'
_computing_molecular_graphics 'SHELXTL (Sheldrick, 2008)'
_computing_publication_material 'SHELXTL (Sheldrick, 2008)'
_computing_structure_refinement 'SHELXL97 (Sheldrick, 2008)'
_computing_structure_solution 'SHELXS97 (Sheldrick, 2008)'
_diffrn_ambient_temperature 298(2)
_diffrn_detector_area_resol_mean 13.6612
_diffrn_measured_fraction_theta_full 0.999
_diffrn_measured_fraction_theta_max 0.999
_diffrn_measurement_device_type 'Rigaku Mercury2'
_diffrn_measurement_method CCD_Profile_fitting
_diffrn_radiation_monochromator graphite
_diffrn_radiation_source 'fine-focus sealed tube'
_diffrn_radiation_type MoK\a
_diffrn_radiation_wavelength 0.71073
_diffrn_reflns_av_R_equivalents 0.0440
_diffrn_reflns_av_sigmaI/netI 0.0345
_diffrn_reflns_limit_h_max 15
_diffrn_reflns_limit_h_min -15
_diffrn_reflns_limit_k_max 10
_diffrn_reflns_limit_k_min -10
_diffrn_reflns_limit_l_max 23
_diffrn_reflns_limit_l_min -23
_diffrn_reflns_number 18388
_diffrn_reflns_theta_full 26.00
_diffrn_reflns_theta_max 26.00
_diffrn_reflns_theta_min 3.00
_exptl_absorpt_coefficient_mu 0.213
_exptl_absorpt_correction_T_max 0.940
_exptl_absorpt_correction_T_min 0.920
_exptl_absorpt_correction_type multi-scan
_exptl_absorpt_process_details '(CrystalClear; Rigaku, 2005)'
_exptl_crystal_colour colorless
_exptl_crystal_density_diffrn 1.391
_exptl_crystal_density_method 'not measured'
_exptl_crystal_description block
_exptl_crystal_F_000 896
_exptl_crystal_size_max 0.40
_exptl_crystal_size_mid 0.36
_exptl_crystal_size_min 0.30
_refine_diff_density_max 0.348
_refine_diff_density_min -0.270
_refine_ls_extinction_method none
_refine_ls_goodness_of_fit_ref 1.040
_refine_ls_hydrogen_treatment constr
_refine_ls_matrix_type full
_refine_ls_number_parameters 239
_refine_ls_number_reflns 4014
_refine_ls_number_restraints 0
_refine_ls_restrained_S_all 1.040
_refine_ls_R_factor_all 0.0893
_refine_ls_R_factor_gt 0.0604
_refine_ls_shift/su_max 0.000
_refine_ls_shift/su_mean 0.000
_refine_ls_structure_factor_coef Fsqd
_refine_ls_weighting_details 'calc w=1/[\s^2^(Fo^2^)+(0.0668P)^2^+1.0944P] where P=(Fo^2^+2Fc^2^)/3'
_refine_ls_weighting_scheme calc
_refine_ls_wR_factor_gt 0.1465
_refine_ls_wR_factor_ref 0.1597
_reflns_number_gt 2740
_reflns_number_total 4014
_reflns_threshold_expression >2sigma(I)
_cod_data_source_file jh2185.cif
_cod_data_source_block I
_cod_original_sg_symbol_H-M 'P 21/n'
_cod_database_code 2226971
_cod_database_fobs_code 2226971

loop_
_symmetry_equiv_pos_as_xyz
'x, y, z'
'-x+1/2, y+1/2, -z+1/2'
'-x, -y, -z'
'x-1/2, -y-1/2, z-1/2'

loop_
_atom_site_type_symbol
_atom_site_label
_atom_site_fract_x
_atom_site_fract_y
_atom_site_fract_z
_atom_site_U_iso_or_equiv
_atom_site_adp_type
_atom_site_calc_flag
_atom_site_refinement_flags
_atom_site_occupancy
_atom_site_disorder_assembly
_atom_site_disorder_group
C C1 0.9000(3) 0.5093(4) 0.18932(18) 0.0655(9) Uani d . 1 . .
H H1A 0.9538 0.4465 0.2150 0.079 Uiso calc R 1 . .
H H1B 0.8914 0.4736 0.1400 0.079 Uiso calc R 1 . .
C C2 0.7979(3) 0.4959(3) 0.22323(17) 0.0642(9) Uani d . 1 . .
H H2A 0.7804 0.3888 0.2295 0.077 Uiso calc R 1 . .
H H2B 0.8038 0.5441 0.2702 0.077 Uiso calc R 1 . .
C C3 0.6165(3) 0.5644(4) 0.20892(18) 0.0660(9) Uani d . 1 . .
H H3A 0.6212 0.6175 0.2547 0.079 Uiso calc R 1 . .
H H3B 0.5959 0.4592 0.2171 0.079 Uiso calc R 1 . .
C C4 0.5360(3) 0.6394(4) 0.1589(2) 0.0739(10) Uani d . 1 . .
H H4A 0.5371 0.5935 0.1116 0.089 Uiso calc R 1 . .
H H4B 0.4654 0.6249 0.1757 0.089 Uiso calc R 1 . .
C C5 0.4855(3) 0.8783(5) 0.1069(2) 0.0886(12) Uani d . 1 . .
H H5A 0.4135 0.8634 0.1212 0.106 Uiso calc R 1 . .
H H5B 0.4889 0.8384 0.0586 0.106 Uiso calc R 1 . .
C C6 0.5118(3) 1.0437(5) 0.1080(2) 0.0931(14) Uani d . 1 . .
H H6A 0.4575 1.0999 0.0793 0.112 Uiso calc R 1 . .
H H6B 0.5138 1.0819 0.1569 0.112 Uiso calc R 1 . .
C C7 0.6458(4) 1.2199(4) 0.0808(2) 0.0938(15) Uani d . 1 . .
H H7A 0.6540 1.2563 0.1300 0.113 Uiso calc R 1 . .
H H7B 0.5920 1.2822 0.0547 0.113 Uiso calc R 1 . .
C C8 0.7494(5) 1.2330(4) 0.0468(2) 0.0967(16) Uani d . 1 . .
H H8A 0.7437 1.1844 -0.0001 0.116 Uiso calc R 1 . .
H H8B 0.7670 1.3400 0.0403 0.116 Uiso calc R 1 . .
C C9 0.9326(4) 1.1636(4) 0.0621(2) 0.0895(14) Uani d . 1 . .
H H9A 0.9540 1.2689 0.0549 0.107 Uiso calc R 1 . .
H H9B 0.9277 1.1127 0.0158 0.107 Uiso calc R 1 . .
C C10 1.0131(3) 1.0861(4) 0.1110(2) 0.0822(12) Uani d . 1 . .
H H10A 1.0832 1.0972 0.0928 0.099 Uiso calc R 1 . .
H H10B 1.0150 1.1331 0.1582 0.099 Uiso calc R 1 . .
C C11 1.0631(3) 0.8462(5) 0.1619(2) 0.0795(11) Uani d . 1 . .
H H11A 1.0637 0.8851 0.2106 0.095 Uiso calc R 1 . .
H H11B 1.1341 0.8587 0.1453 0.095 Uiso calc R 1 . .
C C12 1.0335(3) 0.6825(5) 0.1605(2) 0.0787(11) Uani d . 1 . .
H H12A 1.0287 0.6452 0.1114 0.094 Uiso calc R 1 . .
H H12B 1.0876 0.6234 0.1880 0.094 Uiso calc R 1 . .
F F1 0.17131(17) 0.4032(3) 0.03130(14) 0.1043(8) Uani d . 1 . .
F F2 0.18504(19) 0.3563(3) 0.14865(13) 0.1016(8) Uani d . 1 . .
F F3 0.26429(15) 0.2017(2) 0.07209(11) 0.0776(6) Uani d . 1 . .
F F4 0.36548(17) 0.3544(2) 0.14682(12) 0.0929(7) Uani d . 1 . .
F F5 0.34845(19) 0.4032(3) 0.02988(13) 0.1027(8) Uani d . 1 . .
F F6 0.27021(16) 0.5594(2) 0.10520(12) 0.0840(6) Uani d . 1 . .
N N1 0.7710(2) 0.8261(3) 0.09254(14) 0.0488(6) Uani d . 1 . .
H H1C 0.7357 0.8983 0.0882 0.13(2) Uiso d R 1 . .
H H1E 0.7676 0.7882 0.0543 0.096(15) Uiso d R 1 . .
H H1D 0.8331 0.8534 0.1039 0.113(16) Uiso d R 1 . .
H H1F 0.7393 0.7719 0.1167 0.14(2) Uiso d R 1 . .
O O1 0.93305(15) 0.6644(2) 0.19077(11) 0.0558(5) Uani d . 1 . .
O O2 0.71616(16) 0.5684(2) 0.17870(10) 0.0539(5) Uani d . 1 . .
O O3 0.55889(15) 0.7988(3) 0.15465(11) 0.0620(6) Uani d . 1 . .
O O4 0.6137(2) 1.0656(2) 0.07955(12) 0.0709(7) Uani d . 1 . .
O O5 0.8311(2) 1.1606(2) 0.09173(11) 0.0653(6) Uani d . 1 . .
O O6 0.98772(17) 0.9291(2) 0.11637(11) 0.0631(6) Uani d . 1 . .
P P1 0.26791(6) 0.38092(9) 0.09059(4) 0.0537(3) Uani d . 1 . .

loop_
_atom_site_aniso_label
_atom_site_aniso_U_11
_atom_site_aniso_U_22
_atom_site_aniso_U_33
_atom_site_aniso_U_12
_atom_site_aniso_U_13
_atom_site_aniso_U_23
C1 0.080(2) 0.0483(18) 0.068(2) 0.0199(16) -0.0022(18) 0.0009(15)
C2 0.094(3) 0.0443(17) 0.0532(18) -0.0058(17) -0.0063(17) 0.0113(14)
C3 0.076(2) 0.0564(19) 0.068(2) -0.0250(17) 0.0198(18) -0.0071(16)
C4 0.056(2) 0.080(2) 0.087(2) -0.0299(18) 0.0119(18) -0.030(2)
C5 0.0465(19) 0.129(4) 0.087(3) 0.008(2) -0.0148(18) -0.012(3)
C6 0.073(3) 0.110(3) 0.092(3) 0.054(2) -0.021(2) -0.008(2)
C7 0.135(4) 0.049(2) 0.089(3) 0.032(2) -0.054(3) -0.0103(19)
C8 0.179(5) 0.045(2) 0.060(2) -0.015(3) -0.035(3) 0.0138(17)
C9 0.156(4) 0.049(2) 0.070(2) -0.025(2) 0.055(3) -0.0036(17)
C10 0.084(3) 0.070(2) 0.099(3) -0.039(2) 0.052(2) -0.025(2)
C11 0.0392(17) 0.115(3) 0.086(3) -0.0054(19) 0.0125(17) -0.009(2)
C12 0.054(2) 0.096(3) 0.088(3) 0.029(2) 0.0155(18) 0.001(2)
F1 0.0796(15) 0.1011(18) 0.1247(19) 0.0091(12) -0.0443(14) -0.0083(14)
F2 0.1082(17) 0.0858(15) 0.1183(18) -0.0139(13) 0.0598(15) -0.0182(13)
F3 0.0747(13) 0.0560(12) 0.1020(15) -0.0021(9) 0.0051(11) -0.0175(10)
F4 0.0879(15) 0.0858(15) 0.0988(16) 0.0013(12) -0.0361(12) -0.0043(12)
F5 0.0939(16) 0.1138(19) 0.1056(17) -0.0110(14) 0.0442(14) 0.0028(14)
F6 0.0805(14) 0.0547(11) 0.1155(17) -0.0061(10) -0.0009(12) -0.0113(11)
N1 0.0531(16) 0.0445(13) 0.0488(15) -0.0016(13) 0.0033(11) -0.0026(12)
O1 0.0524(12) 0.0529(12) 0.0626(13) 0.0132(9) 0.0082(10) 0.0004(10)
O2 0.0625(13) 0.0496(11) 0.0503(11) -0.0075(10) 0.0083(10) 0.0056(9)
O3 0.0420(11) 0.0733(15) 0.0690(14) -0.0032(10) -0.0083(10) -0.0175(11)
O4 0.0833(17) 0.0540(13) 0.0717(15) 0.0239(12) -0.0210(13) -0.0119(11)
O5 0.1022(18) 0.0461(12) 0.0478(12) -0.0099(12) 0.0068(12) 0.0064(9)
O6 0.0569(13) 0.0651(13) 0.0689(14) -0.0166(11) 0.0165(11) -0.0052(11)
P1 0.0441(4) 0.0524(5) 0.0643(5) -0.0032(4) 0.0011(3) -0.0086(4)

loop_
_atom_type_symbol
_atom_type_description
_atom_type_scat_dispersion_real
_atom_type_scat_dispersion_imag
_atom_type_scat_source
C C 0.0033 0.0016 'International Tables Vol C Tables 4.2.6.8 and 6.1.1.4'
H H 0.0000 0.0000 'International Tables Vol C Tables 4.2.6.8 and 6.1.1.4'
N N 0.0061 0.0033 'International Tables Vol C Tables 4.2.6.8 and 6.1.1.4'
O O 0.0106 0.0060 'International Tables Vol C Tables 4.2.6.8 and 6.1.1.4'
F F 0.0171 0.0103 'International Tables Vol C Tables 4.2.6.8 and 6.1.1.4'
P P 0.1023 0.0942 'International Tables Vol C Tables 4.2.6.8 and 6.1.1.4'

loop_
_geom_angle_atom_site_label_1
_geom_angle_atom_site_label_2
_geom_angle_atom_site_label_3
_geom_angle_site_symmetry_1
_geom_angle_site_symmetry_3
_geom_angle
_geom_angle_publ_flag
O1 C1 C2 . . 109.3(2) ?
O1 C1 H1A . . 109.8 ?
C2 C1 H1A . . 109.8 ?
O1 C1 H1B . . 109.8 ?
C2 C1 H1B . . 109.8 ?
H1A C1 H1B . . 108.3 ?
O2 C2 C1 . . 109.1(2) ?
O2 C2 H2A . . 109.9 ?
C1 C2 H2A . . 109.9 ?
O2 C2 H2B . . 109.9 ?
C1 C2 H2B . . 109.9 ?
H2A C2 H2B . . 108.3 ?
O2 C3 C4 . . 108.9(3) ?
O2 C3 H3A . . 109.9 ?
C4 C3 H3A . . 109.9 ?
O2 C3 H3B . . 109.9 ?
C4 C3 H3B . . 109.9 ?
H3A C3 H3B . . 108.3 ?
O3 C4 C3 . . 109.7(2) ?
O3 C4 H4A . . 109.7 ?
C3 C4 H4A . . 109.7 ?
O3 C4 H4B . . 109.7 ?
C3 C4 H4B . . 109.7 ?
H4A C4 H4B . . 108.2 ?
O3 C5 C6 . . 109.5(3) ?
O3 C5 H5A . . 109.8 ?
C6 C5 H5A . . 109.8 ?
O3 C5 H5B . . 109.8 ?
C6 C5 H5B . . 109.8 ?
H5A C5 H5B . . 108.2 ?
O4 C6 C5 . . 109.3(3) ?
O4 C6 H6A . . 109.8 ?
C5 C6 H6A . . 109.8 ?
O4 C6 H6B . . 109.8 ?
C5 C6 H6B . . 109.8 ?
H6A C6 H6B . . 108.3 ?
O4 C7 C8 . . 108.9(3) ?
O4 C7 H7A . . 109.9 ?
C8 C7 H7A . . 109.9 ?
O4 C7 H7B . . 109.9 ?
C8 C7 H7B . . 109.9 ?
H7A C7 H7B . . 108.3 ?
O5 C8 C7 . . 109.2(3) ?
O5 C8 H8A . . 109.8 ?
C7 C8 H8A . . 109.8 ?
O5 C8 H8B . . 109.8 ?
C7 C8 H8B . . 109.8 ?
H8A C8 H8B . . 108.3 ?
O5 C9 C10 . . 110.1(3) ?
O5 C9 H9A . . 109.6 ?
C10 C9 H9A . . 109.6 ?
O5 C9 H9B . . 109.6 ?
C10 C9 H9B . . 109.6 ?
H9A C9 H9B . . 108.1 ?
O6 C10 C9 . . 109.9(3) ?
O6 C10 H10A . . 109.7 ?
C9 C10 H10A . . 109.7 ?
O6 C10 H10B . . 109.7 ?
C9 C10 H10B . . 109.7 ?
H10A C10 H10B . . 108.2 ?
O6 C11 C12 . . 109.0(3) ?
O6 C11 H11A . . 109.9 ?
C12 C11 H11A . . 109.9 ?
O6 C11 H11B . . 109.9 ?
C12 C11 H11B . . 109.9 ?
H11A C11 H11B . . 108.3 ?
O1 C12 C11 . . 109.2(3) ?
O1 C12 H12A . . 109.8 ?
C11 C12 H12A . . 109.8 ?
O1 C12 H12B . . 109.8 ?
C11 C12 H12B . . 109.8 ?
H12A C12 H12B . . 108.3 ?
H1C N1 H1E . . 104.9 ?
H1C N1 H1D . . 108.4 ?
H1E N1 H1D . . 110.2 ?
H1C N1 H1F . . 104.0 ?
H1E N1 H1F . . 105.7 ?
H1D N1 H1F . . 122.3 ?
C1 O1 C12 . . 111.4(2) ?
C3 O2 C2 . . 112.3(2) ?
C5 O3 C4 . . 112.9(3) ?
C7 O4 C6 . . 112.6(3) ?
C9 O5 C8 . . 112.9(3) ?
C10 O6 C11 . . 113.1(3) ?
F2 P1 F4 . . 92.48(14) ?
F2 P1 F6 . . 91.19(12) ?
F4 P1 F6 . . 91.52(12) ?
F2 P1 F5 . . 177.92(14) ?
F4 P1 F5 . . 89.31(14) ?
F6 P1 F5 . . 89.83(13) ?
F2 P1 F1 . . 89.19(15) ?
F4 P1 F1 . . 177.60(14) ?
F6 P1 F1 . . 90.16(12) ?
F5 P1 F1 . . 88.99(15) ?
F2 P1 F3 . . 90.29(11) ?
F4 P1 F3 . . 90.49(11) ?
F6 P1 F3 . . 177.45(13) ?
F5 P1 F3 . . 88.63(12) ?
F1 P1 F3 . . 87.78(12) ?

loop_
_geom_bond_atom_site_label_1
_geom_bond_atom_site_label_2
_geom_bond_site_symmetry_2
_geom_bond_distance
_geom_bond_publ_flag
C1 O1 . 1.416(4) ?
C1 C2 . 1.475(5) ?
C1 H1A . 0.9700 ?
C1 H1B . 0.9700 ?
C2 O2 . 1.422(4) ?
C2 H2A . 0.9700 ?
C2 H2B . 0.9700 ?
C3 O2 . 1.410(4) ?
C3 C4 . 1.478(5) ?
C3 H3A . 0.9700 ?
C3 H3B . 0.9700 ?
C4 O3 . 1.425(4) ?
C4 H4A . 0.9700 ?
C4 H4B . 0.9700 ?
C5 O3 . 1.417(4) ?
C5 C6 . 1.482(6) ?
C5 H5A . 0.9700 ?
C5 H5B . 0.9700 ?
C6 O4 . 1.432(5) ?
C6 H6A . 0.9700 ?
C6 H6B . 0.9700 ?
C7 O4 . 1.407(4) ?
C7 C8 . 1.492(6) ?
C7 H7A . 0.9700 ?
C7 H7B . 0.9700 ?
C8 O5 . 1.427(5) ?
C8 H8A . 0.9700 ?
C8 H8B . 0.9700 ?
C9 O5 . 1.424(5) ?
C9 C10 . 1.477(6) ?
C9 H9A . 0.9700 ?
C9 H9B . 0.9700 ?
C10 O6 . 1.413(4) ?
C10 H10A . 0.9700 ?
C10 H10B . 0.9700 ?
C11 O6 . 1.423(4) ?
C11 C12 . 1.478(5) ?
C11 H11A . 0.9700 ?
C11 H11B . 0.9700 ?
C12 O1 . 1.426(4) ?
C12 H12A . 0.9700 ?
C12 H12B . 0.9700 ?
F1 P1 . 1.594(2) ?
F2 P1 . 1.569(2) ?
F3 P1 . 1.6029(19) ?
F4 P1 . 1.572(2) ?
F5 P1 . 1.583(2) ?
F6 P1 . 1.583(2) ?
N1 H1C . 0.7721 ?
N1 H1E . 0.7840 ?
N1 H1D . 0.8282 ?
N1 H1F . 0.7827 ?

loop_
_geom_hbond_atom_site_label_D
_geom_hbond_atom_site_label_H
_geom_hbond_atom_site_label_A
_geom_hbond_site_symmetry_A
_geom_hbond_distance_DH
_geom_hbond_distance_HA
_geom_hbond_distance_DA
_geom_hbond_angle_DHA
N1 H1D O1 . 0.83 2.58 2.993(3) 112.6
N1 H1F O2 . 0.78 2.15 2.878(3) 154.6
N1 H1F O3 . 0.78 2.43 2.990(3) 129.2
N1 H1C O4 . 0.77 2.12 2.876(3) 168.6
N1 H1C O5 . 0.77 2.58 3.018(3) 117.3
N1 H1D O6 . 0.83 2.05 2.871(3) 171.5
N1 H1E F1 3_665 0.78 2.47 3.179(4) 150.9
N1 H1E F3 3_665 0.78 2.37 3.080(3) 152.2
